data_7050465
loop_
_publ_author_name
'Fu, Rui-Biao'
'Hu, Sheng-Min'
'Fu, Zhi-Yong'
'Zhang, Jian-Jun'
'Wu, Xin-Tao'

_publ_section_title
;
 Hydrothermal synthesis and crystal structure of two hetero-transition
 metal polymers: [Co(1,10-phen)2(V2O4) (O3PCH2CH2CH2PO3)]n and
 [{Co(1,10-phen)2}2(V4O10) (O3PCH2CH2CH2CH2PO3)(2H2O)]n
;
_journal_issue 2
_journal_name_full 'New Journal of Chemistry'
_journal_page_first 230
_journal_paper_doi 10.1039/b209564e
_journal_volume 27
_journal_year 2003
_chemical_formula_sum 'C27 H22 Co N4 O10 P2 V2'
_chemical_formula_weight 785.24
_chemical_name_systematic
; 
? 
;
_space_group_IT_number 15
_symmetry_cell_setting monoclinic
_symmetry_space_group_name_Hall '-C 2yc'
_symmetry_space_group_name_H-M 'C 1 2/c 1'
_atom_sites_solution_hydrogens geom
_atom_sites_solution_primary direct
_atom_sites_solution_secondary difmap
_audit_creation_method SHELXL-97
_cell_angle_alpha 90.00
_cell_angle_beta 104.430(3)
_cell_angle_gamma 90.00
_cell_formula_units_Z 4
_cell_length_a 16.553(2)
_cell_length_b 10.5323(15)
_cell_length_c 17.341(3)
_cell_measurement_reflns_used 69
_cell_measurement_temperature 293(2)
_cell_measurement_theta_max 25.09
_cell_measurement_theta_min 2.31
_cell_volume 2927.9(7)
_computing_cell_refinement 'Siemens SMART'
_computing_data_collection 'Siemens SMART'
_computing_data_reduction 'Siemens XPREP'
_computing_molecular_graphics 'Bruker SHELXTL'
_computing_publication_material 'Bruker SHELXTL'
_computing_structure_refinement 'Siemens SHELXTL'
_computing_structure_solution 'Siemens SHELXTL'
_diffrn_ambient_temperature 293(2)
_diffrn_measured_fraction_theta_full 0.989
_diffrn_measured_fraction_theta_max 0.989
_diffrn_measurement_device_type 'CCD area detector'
_diffrn_measurement_method 'phi and omega scans'
_diffrn_radiation_monochromator graphite
_diffrn_radiation_source 'fine-focus sealed tube'
_diffrn_radiation_type MoK\a
_diffrn_radiation_wavelength 0.71073
_diffrn_reflns_av_R_equivalents 0.0368
_diffrn_reflns_av_sigmaI/netI 0.0574
_diffrn_reflns_limit_h_max 19
_diffrn_reflns_limit_h_min -15
_diffrn_reflns_limit_k_max 12
_diffrn_reflns_limit_k_min -12
_diffrn_reflns_limit_l_max 14
_diffrn_reflns_limit_l_min -20
_diffrn_reflns_number 4896
_diffrn_reflns_theta_full 25.09
_diffrn_reflns_theta_max 25.09
_diffrn_reflns_theta_min 2.31
_diffrn_standards_decay_% 0
_diffrn_standards_interval_count 0
_diffrn_standards_interval_time .
_diffrn_standards_number 0
_exptl_absorpt_coefficient_mu 1.360
_exptl_absorpt_correction_T_max 1.0000
_exptl_absorpt_correction_T_min .7480
_exptl_absorpt_correction_type empirical
_exptl_absorpt_process_details 'SADABS (Sheldrick, 1996)'
_exptl_crystal_colour 'salmon pink'
_exptl_crystal_density_diffrn 1.781
_exptl_crystal_density_method 'not measured'
_exptl_crystal_description parallelepiped
_exptl_crystal_F_000 1580
_exptl_crystal_size_max .64
_exptl_crystal_size_mid .18
_exptl_crystal_size_min .16
_refine_diff_density_max 0.496
_refine_diff_density_min -0.589
_refine_diff_density_rms 0.106
_refine_ls_extinction_method none
_refine_ls_goodness_of_fit_ref 1.071
_refine_ls_hydrogen_treatment mixed
_refine_ls_matrix_type full
_refine_ls_number_parameters 213
_refine_ls_number_reflns 2582
_refine_ls_number_restraints 0
_refine_ls_restrained_S_all 1.071
_refine_ls_R_factor_all 0.0940
_refine_ls_R_factor_gt 0.0570
_refine_ls_shift/su_max 0.000
_refine_ls_shift/su_mean 0.000
_refine_ls_structure_factor_coef Fsqd
_refine_ls_weighting_details 'calc w=1/[\s^2^(Fo^2^)+(0.0577P)^2^+19.0522P] where P=(Fo^2^+2Fc^2^)/3'
_refine_ls_weighting_scheme calc
_refine_ls_wR_factor_gt 0.1306
_refine_ls_wR_factor_ref 0.1525
_reflns_number_gt 1773
_reflns_number_total 2582
_reflns_threshold_expression >2sigma(I)
_cod_data_source_file b209564e.txt
_cod_data_source_block f1
_cod_depositor_comments
;
The following automatic conversions were performed:
'_symmetry_cell_setting' value 'Monoclinic' changed to 'monoclinic'
according to '/home/saulius/struct/CIF-dictionaries/cif_core.dic'
dictionary named 'cif_core.dic' version 2.4.1 from 2010-06-29.

Automatic conversion script
Id: cif_fix_enum 1527 2010-12-29 10:47:43Z saulius 
;
_cod_original_sg_symbol_H-M C2/c
_cod_database_code 7050465

loop_
_symmetry_equiv_pos_as_xyz
'x, y, z'
'-x, y, -z+1/2'
'x+1/2, y+1/2, z'
'-x+1/2, y+1/2, -z+1/2'
'-x, -y, -z'
'x, -y, z-1/2'
'-x+1/2, -y+1/2, -z'
'x+1/2, -y+1/2, z-1/2'

loop_
_atom_site_label
_atom_site_type_symbol
_atom_site_fract_x
_atom_site_fract_y
_atom_site_fract_z
_atom_site_U_iso_or_equiv
_atom_site_adp_type
_atom_site_occupancy
_atom_site_symmetry_multiplicity
_atom_site_calc_flag
_atom_site_refinement_flags
_atom_site_disorder_assembly
_atom_site_disorder_group
Co1 Co 0.0000 0.19436(11) 0.2500 0.0335(3) Uani 1 2 d S . .
V1 V 0.13044(7) 0.54102(11) 0.53162(6) 0.0430(3) Uani 1 1 d . . .
P1 P 0.01099(9) 0.44026(15) 0.37141(9) 0.0330(4) Uani 1 1 d . . .
N1 N -0.1190(3) 0.1795(5) 0.2753(3) 0.0375(12) Uani 1 1 d . . .
N2 N 0.0198(3) 0.0445(4) 0.3375(3) 0.0363(12) Uani 1 1 d . . .
O1 O 0.1681(4) 0.4117(6) 0.5716(3) 0.0840(18) Uani 1 1 d . . .
O2 O 0.2045(3) 0.6412(6) 0.5407(3) 0.0773(17) Uani 1 1 d . . .
O3 O 0.0815(3) 0.5225(4) 0.4235(2) 0.0436(11) Uani 1 1 d . . .
O4 O 0.0455(2) 0.3305(4) 0.3358(2) 0.0385(10) Uani 1 1 d . . .
O5 O -0.0485(3) 0.3970(4) 0.4217(2) 0.0443(11) Uani 1 1 d . . .
C1 C -0.1870(4) 0.2474(6) 0.2457(4) 0.0451(16) Uani 1 1 d . . .
H1A H -0.1862 0.3064 0.2060 0.054 Uiso 1 1 calc R . .
C2 C -0.2599(4) 0.2338(7) 0.2719(4) 0.0500(17) Uani 1 1 d . . .
H2A H -0.3054 0.2865 0.2518 0.060 Uiso 1 1 calc R . .
C3 C -0.2642(4) 0.1445(7) 0.3260(4) 0.0517(18) Uani 1 1 d . . .
H3A H -0.3126 0.1352 0.3434 0.062 Uiso 1 1 calc R . .
C4 C -0.1956(4) 0.0655(6) 0.3562(4) 0.0439(16) Uani 1 1 d . . .
C5 C -0.1958(5) -0.0357(7) 0.4110(4) 0.0522(18) Uani 1 1 d . . .
H5A H -0.2436 -0.0515 0.4284 0.063 Uiso 1 1 calc R . .
C6 C -0.1287(5) -0.1073(7) 0.4373(4) 0.0561(19) Uani 1 1 d . . .
H6A H -0.1311 -0.1740 0.4718 0.067 Uiso 1 1 calc R . .
C7 C -0.0526(4) -0.0851(6) 0.4142(4) 0.0437(16) Uani 1 1 d . . .
C8 C 0.0215(5) -0.1547(6) 0.4426(4) 0.0525(18) Uani 1 1 d . . .
H8A H 0.0226 -0.2219 0.4777 0.063 Uiso 1 1 calc R . .
C9 C 0.0910(4) -0.1238(6) 0.4190(4) 0.0518(17) Uani 1 1 d . . .
H9A H 0.1399 -0.1700 0.4372 0.062 Uiso 1 1 calc R . .
C10 C 0.0882(4) -0.0227(6) 0.3674(4) 0.0462(16) Uani 1 1 d . . .
H10A H 0.1369 -0.0008 0.3530 0.055 Uiso 1 1 calc R . .
C11 C -0.0495(4) 0.0144(6) 0.3611(3) 0.0364(14) Uani 1 1 d . . .
C12 C -0.1238(4) 0.0897(5) 0.3298(4) 0.0365(14) Uani 1 1 d . . .
C13 C -0.0489(4) 0.5456(6) 0.2979(3) 0.0380(14) Uani 1 1 d . . .
H13A H -0.0908 0.4960 0.2611 0.046 Uiso 1 1 calc R . .
H13B H -0.0781 0.6047 0.3244 0.046 Uiso 1 1 calc R . .
C14 C 0.0000 0.6219(9) 0.2500 0.041(2) Uani 1 2 d S . .
H14 H 0.038(3) 0.673(5) 0.287(3) 0.036(16) Uiso 1 1 d . . .

loop_
_atom_site_aniso_label
_atom_site_aniso_U_11
_atom_site_aniso_U_22
_atom_site_aniso_U_33
_atom_site_aniso_U_23
_atom_site_aniso_U_13
_atom_site_aniso_U_12
Co1 0.0320(6) 0.0329(6) 0.0373(7) 0.000 0.0119(5) 0.000
V1 0.0428(6) 0.0483(7) 0.0392(6) -0.0007(5) 0.0125(5) 0.0025(5)
P1 0.0360(8) 0.0344(9) 0.0294(8) -0.0016(7) 0.0100(6) 0.0032(7)
N1 0.039(3) 0.035(3) 0.040(3) 0.003(2) 0.011(2) 0.001(2)
N2 0.040(3) 0.033(3) 0.037(3) -0.002(2) 0.012(2) 0.002(2)
O1 0.112(4) 0.075(4) 0.070(4) 0.024(3) 0.032(3) 0.049(4)
O2 0.055(3) 0.102(4) 0.077(4) -0.024(3) 0.020(3) -0.032(3)
O3 0.049(2) 0.046(3) 0.035(2) -0.006(2) 0.0096(19) -0.002(2)
O4 0.040(2) 0.040(2) 0.035(2) -0.0047(19) 0.0085(18) 0.0066(19)
O5 0.056(3) 0.040(2) 0.042(2) 0.007(2) 0.022(2) 0.008(2)
C1 0.037(3) 0.044(4) 0.052(4) 0.006(3) 0.005(3) -0.001(3)
C2 0.027(3) 0.056(4) 0.064(5) -0.006(4) 0.007(3) 0.005(3)
C3 0.040(4) 0.067(5) 0.052(4) -0.013(4) 0.019(3) -0.014(3)
C4 0.045(4) 0.049(4) 0.041(4) -0.013(3) 0.017(3) -0.018(3)
C5 0.056(4) 0.055(5) 0.051(4) -0.005(4) 0.024(3) -0.021(4)
C6 0.080(5) 0.042(4) 0.051(4) 0.001(3) 0.027(4) -0.019(4)
C7 0.062(4) 0.031(3) 0.040(4) -0.007(3) 0.015(3) -0.006(3)
C8 0.079(5) 0.036(4) 0.041(4) 0.003(3) 0.012(4) 0.004(4)
C9 0.057(4) 0.041(4) 0.052(4) -0.001(3) 0.005(3) 0.012(3)
C10 0.046(4) 0.039(4) 0.052(4) 0.001(3) 0.009(3) 0.006(3)
C11 0.047(3) 0.033(3) 0.030(3) -0.003(3) 0.011(3) -0.005(3)
C12 0.043(3) 0.030(3) 0.040(3) -0.005(3) 0.016(3) -0.004(3)
C13 0.044(3) 0.037(3) 0.035(3) 0.004(3) 0.013(3) 0.005(3)
C14 0.048(5) 0.035(5) 0.039(5) 0.000 0.008(4) 0.000

loop_
_atom_type_symbol
_atom_type_description
_atom_type_scat_dispersion_real
_atom_type_scat_dispersion_imag
_atom_type_scat_source
C C 0.0033 0.0016 'International Tables Vol C Tables 4.2.6.8 and 6.1.1.4'
H H 0.0000 0.0000 'International Tables Vol C Tables 4.2.6.8 and 6.1.1.4'
N N 0.0061 0.0033 'International Tables Vol C Tables 4.2.6.8 and 6.1.1.4'
O O 0.0106 0.0060 'International Tables Vol C Tables 4.2.6.8 and 6.1.1.4'
P P 0.1023 0.0942 'International Tables Vol C Tables 4.2.6.8 and 6.1.1.4'
V V 0.3005 0.5294 'International Tables Vol C Tables 4.2.6.8 and 6.1.1.4'
Co Co 0.3494 0.9721 'International Tables Vol C Tables 4.2.6.8 and 6.1.1.4'

loop_
_geom_angle_atom_site_label_1
_geom_angle_atom_site_label_2
_geom_angle_atom_site_label_3
_geom_angle
_geom_angle_site_symmetry_1
_geom_angle_site_symmetry_3
_geom_angle_publ_flag
O4 Co1 O4 92.3(2) . 2 ?
O4 Co1 N1 95.31(17) . . ?
O4 Co1 N1 90.54(17) 2 . ?
O4 Co1 N1 90.54(17) . 2 ?
O4 Co1 N1 95.31(17) 2 2 ?
N1 Co1 N1 171.6(3) . 2 ?
O4 Co1 N2 167.79(16) . 2 ?
O4 Co1 N2 92.12(17) 2 2 ?
N1 Co1 N2 96.04(18) . 2 ?
N1 Co1 N2 77.70(18) 2 2 ?
O4 Co1 N2 92.12(17) . . ?
O4 Co1 N2 167.79(16) 2 . ?
N1 Co1 N2 77.70(18) . . ?
N1 Co1 N2 96.04(18) 2 . ?
N2 Co1 N2 85.9(3) 2 . ?
O1 V1 O2 108.5(3) . . ?
O1 V1 O3 112.1(3) . . ?
O2 V1 O3 107.5(2) . . ?
O1 V1 O5 111.2(2) . 5_566 ?
O2 V1 O5 110.5(3) . 5_566 ?
O3 V1 O5 107.07(19) . 5_566 ?
O4 P1 O5 111.8(2) . . ?
O4 P1 O3 111.3(2) . . ?
O5 P1 O3 109.3(2) . . ?
O4 P1 C13 112.8(3) . . ?
O5 P1 C13 105.5(2) . . ?
O3 P1 C13 105.8(3) . . ?
C1 N1 C12 117.2(5) . . ?
C1 N1 Co1 128.4(4) . . ?
C12 N1 Co1 114.4(4) . . ?
C10 N2 C11 117.6(5) . . ?
C10 N2 Co1 129.1(4) . . ?
C11 N2 Co1 113.2(4) . . ?
P1 O3 V1 136.3(3) . . ?
P1 O4 Co1 136.6(2) . . ?
P1 O5 V1 141.3(3) . 5_566 ?
N1 C1 C2 122.5(6) . . ?
C3 C2 C1 119.9(6) . . ?
C2 C3 C4 119.9(6) . . ?
C3 C4 C12 116.4(6) . . ?
C3 C4 C5 123.8(6) . . ?
C12 C4 C5 119.7(6) . . ?
C6 C5 C4 120.9(6) . . ?
C5 C6 C7 122.0(7) . . ?
C11 C7 C8 116.6(6) . . ?
C11 C7 C6 118.9(6) . . ?
C8 C7 C6 124.5(6) . . ?
C9 C8 C7 120.0(6) . . ?
C8 C9 C10 119.1(6) . . ?
N2 C10 C9 123.5(6) . . ?
N2 C11 C7 123.2(6) . . ?
N2 C11 C12 117.6(5) . . ?
C7 C11 C12 119.2(5) . . ?
N1 C12 C4 123.9(6) . . ?
N1 C12 C11 116.9(5) . . ?
C4 C12 C11 119.2(6) . . ?
C14 C13 P1 116.0(4) . . ?
C13 C14 C13 116.4(7) . 2 ?

loop_
_geom_bond_atom_site_label_1
_geom_bond_atom_site_label_2
_geom_bond_distance
_geom_bond_site_symmetry_2
_geom_bond_publ_flag
Co1 O4 2.069(4) . ?
Co1 O4 2.069(4) 2 ?
Co1 N1 2.128(5) . ?
Co1 N1 2.128(5) 2 ?
Co1 N2 2.156(5) 2 ?
Co1 N2 2.156(5) . ?
V1 O1 1.584(5) . ?
V1 O2 1.595(5) . ?
V1 O3 1.857(4) . ?
V1 O5 1.863(4) 5_566 ?
P1 O4 1.490(4) . ?
P1 O5 1.538(4) . ?
P1 O3 1.551(4) . ?
P1 C13 1.791(6) . ?
N1 C1 1.324(7) . ?
N1 C12 1.352(7) . ?
N2 C10 1.327(8) . ?
N2 C11 1.348(7) . ?
O5 V1 1.863(4) 5_566 ?
C1 C2 1.399(8) . ?
C2 C3 1.343(10) . ?
C3 C4 1.399(9) . ?
C4 C12 1.400(8) . ?
C4 C5 1.428(9) . ?
C5 C6 1.326(10) . ?
C6 C7 1.434(9) . ?
C7 C11 1.404(8) . ?
C7 C8 1.408(9) . ?
C8 C9 1.353(9) . ?
C9 C10 1.384(9) . ?
C11 C12 1.450(8) . ?
C13 C14 1.526(7) . ?
C14 C13 1.526(7) 2 ?
